data_2021345
loop_
_publ_author_name
'Dwivedi, Bhavna'
'Das, Dinabandhu'

_publ_section_title
;
 Polymorphism in some new bis-hydrazone compounds
;
_journal_issue 12
_journal_name_full 'Acta Crystallographica Section C'
_journal_page_first
;
;
_journal_paper_doi 10.1107/S2053229618014286
_journal_volume 74
_journal_year 2018
_chemical_formula_iupac 'C30 H22 F4 N4'
_chemical_formula_moiety 'C30 H22 F4 N4'
_chemical_formula_sum 'C30 H22 F4 N4'
_chemical_formula_weight 514.51
_chemical_name_systematic
;
Butane-2,3-dione 2,3-bis{[bis(4-fluorophenyl)methylidene]hydrazone}
;
_space_group_crystal_system triclinic
_space_group_IT_number 2
_space_group_name_Hall '-P 1'
_space_group_name_H-M_alt 'P -1'
_symmetry_space_group_name_Hall '-P 1'
_symmetry_space_group_name_H-M 'P -1'
_atom_sites_solution_hydrogens geom
_audit_creation_method SHELXL-2018/1
_cell_angle_alpha 86.452(2)
_cell_angle_beta 86.481(3)
_cell_angle_gamma 89.888(3)
_cell_formula_units_Z 2
_cell_length_a 4.9137(3)
_cell_length_b 15.0053(9)
_cell_length_c 17.7776(10)
_cell_measurement_reflns_used 9850
_cell_measurement_temperature 300(2)
_cell_measurement_theta_max 23.67
_cell_measurement_theta_min 2.30
_cell_volume 1305.79(13)
_computing_cell_refinement
;
SAINT (Bruker, 2012)
;
_computing_data_collection
;
APEX3 (Bruker, 2012)
;
_computing_data_reduction
;
SAINT (Bruker, 2012)
;
_computing_molecular_graphics
;
X-SEED (Barbour, 2001)
;
_computing_structure_refinement
;
SHELXL2016 (Sheldrick, 2015)
;
_computing_structure_solution
;
SHELXS97 (Sheldrick, 2008)
;
_diffrn_ambient_temperature 300(2)
_diffrn_measured_fraction_theta_full 0.999
_diffrn_measured_fraction_theta_max 0.993
_diffrn_measurement_device_type 'Bruker APEXIII CMOS detector'
_diffrn_measurement_method 'phi and omega scans'
_diffrn_radiation_type MoK\a
_diffrn_radiation_wavelength 0.71073
_diffrn_reflns_av_R_equivalents 0.0445
_diffrn_reflns_av_unetI/netI 0.0275
_diffrn_reflns_limit_h_max 6
_diffrn_reflns_limit_h_min -6
_diffrn_reflns_limit_k_max 20
_diffrn_reflns_limit_k_min -19
_diffrn_reflns_limit_l_max 23
_diffrn_reflns_limit_l_min -23
_diffrn_reflns_number 59436
_diffrn_reflns_theta_full 25.000
_diffrn_reflns_theta_max 28.372
_diffrn_reflns_theta_min 2.300
_diffrn_source microfocus
_exptl_absorpt_coefficient_mu 0.099
_exptl_absorpt_correction_T_max 0.990
_exptl_absorpt_correction_T_min 0.979
_exptl_absorpt_correction_type multi-scan
_exptl_absorpt_process_details
;
(SADABS; Bruker, 2012)
;
_exptl_crystal_colour yellow
_exptl_crystal_density_diffrn 1.309
_exptl_crystal_description needle
_exptl_crystal_F_000 532
_exptl_crystal_size_max 0.380
_exptl_crystal_size_mid 0.180
_exptl_crystal_size_min 0.100
_refine_diff_density_max 0.223
_refine_diff_density_min -0.304
_refine_ls_extinction_coef 0.027(3)
_refine_ls_extinction_expression Fc^*^=kFc[1+0.001xFc^2^\l^3^/sin(2\q)]^-1/4^
_refine_ls_extinction_method
;
SHELXL2018 (Sheldrick, 2015)
;
_refine_ls_goodness_of_fit_ref 1.041
_refine_ls_hydrogen_treatment constr
_refine_ls_matrix_type full
_refine_ls_number_parameters 346
_refine_ls_number_reflns 6507
_refine_ls_number_restraints 0
_refine_ls_restrained_S_all 1.041
_refine_ls_R_factor_all 0.1142
_refine_ls_R_factor_gt 0.0578
_refine_ls_shift/su_max 0.000
_refine_ls_shift/su_mean 0.000
_refine_ls_structure_factor_coef Fsqd
_refine_ls_weighting_details 'w=1/[\s^2^(Fo^2^)+(0.0732P)^2^+0.3208P] where P=(Fo^2^+2Fc^2^)/3'
_refine_ls_weighting_scheme calc
_refine_ls_wR_factor_gt 0.1528
_refine_ls_wR_factor_ref 0.1823
_reflns_number_gt 3535
_reflns_number_total 6507
_reflns_threshold_expression 'I > 2\s(I)'
_cod_data_source_file uk3160sup1.cif
_cod_data_source_block 1c
_cod_database_code 2021345
_shelx_space_group_comment
;
The symmetry employed for this shelxl refinement is uniquely defined
by the following loop, which should always be used as a source of
symmetry information in preference to the above space-group names.
They are only intended as comments.
;
_shelx_estimated_absorpt_t_min 0.964
_shelx_estimated_absorpt_t_max 0.990

loop_
_space_group_symop_operation_xyz
'x, y, z'
'-x, -y, -z'

loop_
_atom_site_type_symbol
_atom_site_label
_atom_site_fract_x
_atom_site_fract_y
_atom_site_fract_z
_atom_site_U_iso_or_equiv
_atom_site_adp_type
_atom_site_calc_flag
_atom_site_occupancy
N N1 -0.0625(4) 0.61118(10) 0.01566(9) 0.0649(5) Uani d 1
N N2 -0.0073(4) 0.67210(10) 0.06844(10) 0.0676(5) Uani d 1
N N3 0.4430(4) 0.89114(10) 0.47815(10) 0.0683(5) Uani d 1
N N4 0.4984(4) 0.83655(10) 0.41865(10) 0.0699(5) Uani d 1
F F1 0.4301(5) 0.81769(13) -0.26121(9) 0.1344(7) Uani d 1
F F2 0.2477(5) 0.99633(11) 0.25609(11) 0.1421(8) Uani d 1
F F3 0.6692(4) 0.52028(10) 0.20659(9) 0.1159(6) Uani d 1
F F4 0.9214(5) 0.64505(14) 0.72055(10) 0.1472(8) Uani d 1
C C1 0.0971(4) 0.74698(12) 0.04243(12) 0.0605(5) Uani d 1
C C2 0.1885(4) 0.76696(12) -0.03791(12) 0.0607(5) Uani d 1
C C3 0.3912(5) 0.71868(16) -0.07252(14) 0.0822(7) Uani d 1
H H3 0.475106 0.673215 -0.044540 0.099 Uiso calc 1
C C4 0.4748(7) 0.73519(19) -0.14731(15) 0.1005(9) Uani d 1
H H4 0.613734 0.701825 -0.169693 0.121 Uiso calc 1
C C5 0.3513(6) 0.80058(18) -0.18720(14) 0.0883(7) Uani d 1
C C6 0.1536(7) 0.85105(19) -0.15623(18) 0.1039(9) Uani d 1
H H6 0.071847 0.896198 -0.185102 0.125 Uiso calc 1
C C7 0.0738(6) 0.83485(16) -0.08091(16) 0.0931(8) Uani d 1
H H7 -0.059951 0.870442 -0.058767 0.112 Uiso calc 1
C C8 0.1320(4) 0.81511(12) 0.09797(13) 0.0653(5) Uani d 1
C C9 -0.0207(6) 0.81139(14) 0.16603(14) 0.0816(7) Uani d 1
H H9 -0.151651 0.766860 0.175980 0.098 Uiso calc 1
C C10 0.0169(7) 0.87219(17) 0.21947(15) 0.0962(9) Uani d 1
H H10 -0.086923 0.868915 0.265096 0.115 Uiso calc 1
C C11 0.2074(7) 0.93668(17) 0.20430(18) 0.0970(9) Uani d 1
C C12 0.3599(7) 0.94420(18) 0.1380(2) 0.1075(10) Uani d 1
H H12 0.488391 0.989618 0.128781 0.129 Uiso calc 1
C C13 0.3214(6) 0.88288(16) 0.08367(16) 0.0899(7) Uani d 1
H H13 0.423384 0.887654 0.037771 0.108 Uiso calc 1
C C14 0.0374(4) 0.53296(12) 0.02682(11) 0.0581(5) Uani d 1
C C15 0.2218(5) 0.50705(15) 0.08758(13) 0.0818(7) Uani d 1
H H15A 0.406089 0.522553 0.070871 0.123 Uiso calc 1
H H15B 0.209215 0.443816 0.099296 0.123 Uiso calc 1
H H15C 0.169312 0.538021 0.131841 0.123 Uiso calc 1
C C16 0.5934(4) 0.75855(12) 0.43574(12) 0.0612(5) Uani d 1
C C17 0.6162(4) 0.69574(12) 0.37450(12) 0.0624(5) Uani d 1
C C18 0.4562(5) 0.70596(14) 0.31362(13) 0.0757(6) Uani d 1
H H18 0.333702 0.753217 0.310964 0.091 Uiso calc 1
C C19 0.4735(6) 0.64756(16) 0.25641(14) 0.0849(7) Uani d 1
H H19 0.364130 0.655069 0.215616 0.102 Uiso calc 1
C C20 0.6527(5) 0.57934(15) 0.26098(14) 0.0792(7) Uani d 1
C C21 0.8165(5) 0.56712(16) 0.31860(17) 0.0905(8) Uani d 1
H H21 0.940439 0.520217 0.319799 0.109 Uiso calc 1
C C22 0.7978(5) 0.62557(15) 0.37631(15) 0.0829(7) Uani d 1
H H22 0.908987 0.617282 0.416631 0.099 Uiso calc 1
C C23 0.6791(4) 0.72864(12) 0.51168(12) 0.0612(5) Uani d 1
C C24 0.8740(5) 0.77472(14) 0.54623(13) 0.0739(6) Uani d 1
H H24 0.950917 0.825906 0.521501 0.089 Uiso calc 1
C C25 0.9572(6) 0.74730(18) 0.61563(16) 0.0945(8) Uani d 1
H H25 1.090659 0.778726 0.637864 0.113 Uiso calc 1
C C26 0.8423(7) 0.6740(2) 0.65125(15) 0.0932(8) Uani d 1
C C27 0.6506(7) 0.6256(2) 0.62042(19) 0.1107(10) Uani d 1
H H27 0.574454 0.575062 0.646462 0.133 Uiso calc 1
C C28 0.5704(6) 0.65263(17) 0.54948(17) 0.0935(8) Uani d 1
H H28 0.441927 0.619301 0.527017 0.112 Uiso calc 1
C C29 0.5407(4) 0.97041(12) 0.46949(11) 0.0613(5) Uani d 1
C C30 0.7279(6) 1.00322(15) 0.40496(14) 0.0932(8) Uani d 1
H H30A 0.901847 0.974574 0.408653 0.140 Uiso calc 1
H H30B 0.750352 1.066654 0.406092 0.140 Uiso calc 1
H H30C 0.652461 0.989640 0.358446 0.140 Uiso calc 1

loop_
_atom_site_aniso_label
_atom_site_aniso_U_11
_atom_site_aniso_U_22
_atom_site_aniso_U_33
_atom_site_aniso_U_12
_atom_site_aniso_U_13
_atom_site_aniso_U_23
N1 0.0784(11) 0.0433(8) 0.0745(11) 0.0000(7) -0.0045(9) -0.0164(8)
N2 0.0838(12) 0.0437(9) 0.0769(11) 0.0010(8) -0.0019(9) -0.0182(8)
N3 0.0872(12) 0.0394(8) 0.0793(11) 0.0005(8) -0.0050(9) -0.0113(8)
N4 0.0911(13) 0.0405(8) 0.0796(11) -0.0010(8) -0.0075(9) -0.0123(8)
F1 0.188(2) 0.1292(15) 0.0838(11) -0.0234(13) -0.0030(11) 0.0074(10)
F2 0.206(2) 0.0896(11) 0.1456(15) 0.0253(12) -0.0780(14) -0.0628(11)
F3 0.1376(14) 0.0938(11) 0.1215(12) -0.0045(9) -0.0004(10) -0.0559(9)
F4 0.211(2) 0.1426(16) 0.0868(11) 0.0630(15) -0.0135(12) 0.0082(11)
C1 0.0629(12) 0.0417(10) 0.0787(13) 0.0084(8) -0.0090(10) -0.0138(9)
C2 0.0648(12) 0.0402(9) 0.0790(13) 0.0031(8) -0.0131(10) -0.0111(9)
C3 0.0949(17) 0.0688(14) 0.0819(16) 0.0245(12) -0.0010(13) -0.0004(12)
C4 0.126(2) 0.0866(18) 0.0863(18) 0.0234(16) 0.0142(16) -0.0051(15)
C5 0.114(2) 0.0803(17) 0.0712(16) -0.0127(15) -0.0109(14) -0.0033(13)
C6 0.120(2) 0.0864(19) 0.103(2) 0.0169(17) -0.0211(18) 0.0248(16)
C7 0.0967(19) 0.0713(15) 0.109(2) 0.0259(13) -0.0029(15) 0.0062(14)
C8 0.0717(13) 0.0420(10) 0.0847(14) 0.0111(9) -0.0139(11) -0.0170(9)
C9 0.1044(18) 0.0519(12) 0.0904(16) 0.0087(11) -0.0058(14) -0.0208(11)
C10 0.141(2) 0.0629(15) 0.0887(17) 0.0263(16) -0.0186(16) -0.0274(13)
C11 0.133(2) 0.0585(14) 0.108(2) 0.0264(15) -0.0512(19) -0.0367(14)
C12 0.112(2) 0.0687(16) 0.149(3) -0.0116(15) -0.035(2) -0.0385(18)
C13 0.0904(17) 0.0673(14) 0.115(2) -0.0110(12) -0.0064(15) -0.0292(14)
C14 0.0619(12) 0.0442(10) 0.0689(12) -0.0002(8) 0.0003(9) -0.0134(8)
C15 0.0986(17) 0.0637(13) 0.0880(16) 0.0161(12) -0.0228(13) -0.0283(12)
C16 0.0633(12) 0.0395(9) 0.0812(14) -0.0068(8) -0.0011(10) -0.0092(9)
C17 0.0631(12) 0.0409(9) 0.0836(14) -0.0070(8) -0.0011(10) -0.0121(9)
C18 0.0856(16) 0.0553(12) 0.0881(16) 0.0034(11) -0.0115(13) -0.0126(11)
C19 0.1052(19) 0.0679(14) 0.0844(16) -0.0048(13) -0.0156(14) -0.0178(12)
C20 0.0864(16) 0.0618(13) 0.0912(17) -0.0140(12) 0.0040(13) -0.0298(12)
C21 0.0833(17) 0.0623(14) 0.130(2) 0.0120(12) -0.0069(16) -0.0360(14)
C22 0.0803(15) 0.0624(13) 0.1107(19) 0.0100(11) -0.0218(13) -0.0288(13)
C23 0.0623(12) 0.0428(9) 0.0776(13) -0.0025(8) 0.0045(10) -0.0066(9)
C24 0.0845(15) 0.0556(12) 0.0820(15) -0.0034(11) -0.0084(12) -0.0057(11)
C25 0.119(2) 0.0734(16) 0.0947(19) 0.0108(15) -0.0287(16) -0.0152(14)
C26 0.116(2) 0.0865(19) 0.0752(17) 0.0318(17) 0.0012(15) -0.0014(14)
C27 0.110(2) 0.088(2) 0.125(2) -0.0017(17) 0.0171(19) 0.0426(19)
C28 0.0921(18) 0.0668(14) 0.119(2) -0.0181(13) -0.0100(15) 0.0181(14)
C29 0.0745(13) 0.0395(9) 0.0710(12) 0.0041(9) -0.0099(10) -0.0056(8)
C30 0.129(2) 0.0605(13) 0.0886(17) -0.0177(14) 0.0168(15) -0.0175(12)

loop_
_atom_type_symbol
_atom_type_description
_atom_type_scat_dispersion_real
_atom_type_scat_dispersion_imag
_atom_type_scat_source
C C 0.0033 0.0016 'International Tables Vol C Tables 4.2.6.8 and 6.1.1.4'
H H 0.0000 0.0000 'International Tables Vol C Tables 4.2.6.8 and 6.1.1.4'
N N 0.0061 0.0033 'International Tables Vol C Tables 4.2.6.8 and 6.1.1.4'
F F 0.0171 0.0103 'International Tables Vol C Tables 4.2.6.8 and 6.1.1.4'

loop_
_geom_angle_atom_site_label_1
_geom_angle_atom_site_label_2
_geom_angle_atom_site_label_3
_geom_angle_site_symmetry_1
_geom_angle_site_symmetry_3
_geom_angle
C14 N1 N2 . . 115.98(17)
C1 N2 N1 . . 116.47(17)
C29 N3 N4 . . 116.15(18)
C16 N4 N3 . . 116.55(18)
N2 C1 C8 . . 116.43(19)
N2 C1 C2 . . 123.95(17)
C8 C1 C2 . . 119.60(17)
C3 C2 C7 . . 117.0(2)
C3 C2 C1 . . 121.39(18)
C7 C2 C1 . . 121.6(2)
C2 C3 C4 . . 122.1(2)
C2 C3 H3 . . 118.9
C4 C3 H3 . . 118.9
C5 C4 C3 . . 118.4(3)
C5 C4 H4 . . 120.8
C3 C4 H4 . . 120.8
C4 C5 C6 . . 122.3(3)
C4 C5 F1 . . 119.3(3)
C6 C5 F1 . . 118.4(3)
C5 C6 C7 . . 118.9(2)
C5 C6 H6 . . 120.5
C7 C6 H6 . . 120.5
C2 C7 C6 . . 121.2(2)
C2 C7 H7 . . 119.4
C6 C7 H7 . . 119.4
C13 C8 C9 . . 118.3(2)
C13 C8 C1 . . 120.9(2)
C9 C8 C1 . . 120.8(2)
C10 C9 C8 . . 121.5(3)
C10 C9 H9 . . 119.3
C8 C9 H9 . . 119.3
C11 C10 C9 . . 118.7(3)
C11 C10 H10 . . 120.6
C9 C10 H10 . . 120.6
F2 C11 C10 . . 119.5(3)
F2 C11 C12 . . 118.3(3)
C10 C11 C12 . . 122.2(2)
C11 C12 C13 . . 119.1(3)
C11 C12 H12 . . 120.4
C13 C12 H12 . . 120.4
C8 C13 C12 . . 120.1(3)
C8 C13 H13 . . 119.9
C12 C13 H13 . . 119.9
N1 C14 C14 . 2_565 115.5(2)
N1 C14 C15 . . 124.38(17)
C14 C14 C15 2_565 . 120.1(2)
C14 C15 H15A . . 109.5
C14 C15 H15B . . 109.5
H15A C15 H15B . . 109.5
C14 C15 H15C . . 109.5
H15A C15 H15C . . 109.5
H15B C15 H15C . . 109.5
N4 C16 C23 . . 124.23(18)
N4 C16 C17 . . 116.69(19)
C23 C16 C17 . . 119.08(16)
C18 C17 C22 . . 117.8(2)
C18 C17 C16 . . 120.78(18)
C22 C17 C16 . . 121.4(2)
C17 C18 C19 . . 121.5(2)
C17 C18 H18 . . 119.3
C19 C18 H18 . . 119.3
C20 C19 C18 . . 118.6(2)
C20 C19 H19 . . 120.7
C18 C19 H19 . . 120.7
C21 C20 F3 . . 118.0(2)
C21 C20 C19 . . 122.3(2)
F3 C20 C19 . . 119.7(2)
C20 C21 C22 . . 119.0(2)
C20 C21 H21 . . 120.5
C22 C21 H21 . . 120.5
C17 C22 C21 . . 120.8(2)
C17 C22 H22 . . 119.6
C21 C22 H22 . . 119.6
C24 C23 C28 . . 117.8(2)
C24 C23 C16 . . 121.20(18)
C28 C23 C16 . . 121.0(2)
C25 C24 C23 . . 121.8(2)
C25 C24 H24 . . 119.1
C23 C24 H24 . . 119.1
C26 C25 C24 . . 118.6(3)
C26 C25 H25 . . 120.7
C24 C25 H25 . . 120.7
C25 C26 C27 . . 122.6(3)
C25 C26 F4 . . 119.9(3)
C27 C26 F4 . . 117.5(3)
C26 C27 C28 . . 118.7(3)
C26 C27 H27 . . 120.7
C28 C27 H27 . . 120.7
C23 C28 C27 . . 120.6(3)
C23 C28 H28 . . 119.7
C27 C28 H28 . . 119.7
N3 C29 C29 . 2_676 115.1(2)
N3 C29 C30 . . 124.41(19)
C29 C29 C30 2_676 . 120.5(2)
C29 C30 H30A . . 109.5
C29 C30 H30B . . 109.5
H30A C30 H30B . . 109.5
C29 C30 H30C . . 109.5
H30A C30 H30C . . 109.5
H30B C30 H30C . . 109.5

loop_
_geom_bond_atom_site_label_1
_geom_bond_atom_site_label_2
_geom_bond_site_symmetry_2
_geom_bond_distance
N1 C14 . 1.280(2)
N1 N2 . 1.389(2)
N2 C1 . 1.284(2)
N3 C29 . 1.280(2)
N3 N4 . 1.391(2)
N4 C16 . 1.285(2)
F1 C5 . 1.358(3)
F2 C11 . 1.346(3)
F3 C20 . 1.350(2)
F4 C26 . 1.360(3)
C1 C8 . 1.482(3)
C1 C2 . 1.483(3)
C2 C3 . 1.368(3)
C2 C7 . 1.376(3)
C3 C4 . 1.375(3)
C3 H3 . 0.9300
C4 C5 . 1.341(4)
C4 H4 . 0.9300
C5 C6 . 1.343(4)
C6 C7 . 1.379(4)
C6 H6 . 0.9300
C7 H7 . 0.9300
C8 C13 . 1.381(3)
C8 C9 . 1.382(3)
C9 C10 . 1.378(3)
C9 H9 . 0.9300
C10 C11 . 1.351(4)
C10 H10 . 0.9300
C11 C12 . 1.357(4)
C12 C13 . 1.395(4)
C12 H12 . 0.9300
C13 H13 . 0.9300
C14 C14 2_565 1.478(4)
C14 C15 . 1.485(3)
C15 H15A . 0.9600
C15 H15B . 0.9600
C15 H15C . 0.9600
C16 C23 . 1.482(3)
C16 C17 . 1.482(3)
C17 C18 . 1.377(3)
C17 C22 . 1.379(3)
C18 C19 . 1.382(3)
C18 H18 . 0.9300
C19 C20 . 1.351(3)
C19 H19 . 0.9300
C20 C21 . 1.345(4)
C21 C22 . 1.389(3)
C21 H21 . 0.9300
C22 H22 . 0.9300
C23 C24 . 1.378(3)
C23 C28 . 1.379(3)
C24 C25 . 1.363(3)
C24 H24 . 0.9300
C25 C26 . 1.343(4)
C25 H25 . 0.9300
C26 C27 . 1.353(4)
C27 C28 . 1.381(4)
C27 H27 . 0.9300
C28 H28 . 0.9300
C29 C29 2_676 1.480(4)
C29 C30 . 1.485(3)
C30 H30A . 0.9600
C30 H30B . 0.9600
C30 H30C . 0.9600

loop_
_geom_hbond_atom_site_label_D
_geom_hbond_atom_site_label_H
_geom_hbond_atom_site_label_A
_geom_hbond_site_symmetry_A
_geom_hbond_distance_DH
_geom_hbond_distance_HA
_geom_hbond_distance_DA
_geom_hbond_angle_DHA
_geom_hbond_publ_flag
C4 H4 F4 1_554 0.93 2.58 3.451(3) 156.2 yes
C6 H6 F2 2_575 0.93 2.58 3.492(3) 168.0 yes
C25 H25 F1 1_656 0.93 2.62 3.497(3) 158.3 yes

_cod_database_fobs_code 2021345
